data_4119193
loop_
_publ_author_name
'Michael T. Corbett'
'Jeffrey S. Johnson'

_publ_contact_author_name
;
;
_publ_section_title
;
 Diametric Stereocontrol in Dynamic Catalytic Reduction of Racemic Acyl
 Phosphonates: Divergence from \a-Keto Ester Congeners
;
_journal_name_full 'Journal of the American Chemical Society'
_journal_page_first 594
_journal_page_last 597
_journal_paper_doi 10.1021/ja310980q
_journal_volume 135
_journal_year 2013
_chemical_absolute_configuration ad
_chemical_formula_moiety 'C16 H16 O8'
_chemical_formula_sum 'C16 H16 O8'
_chemical_formula_weight 336.29
_chemical_name_systematic
;
 ? 
;
_space_group_crystal_system orthorhombic
_space_group_IT_number 19
_space_group_name_Hall 'P 2ac 2ab'
_space_group_name_H-M_alt 'P 21 21 21'
_symmetry_space_group_name_Hall 'P 2ac 2ab'
_symmetry_space_group_name_H-M 'P 21 21 21'
_atom_sites_solution_hydrogens geom
_atom_sites_solution_primary iterative
_atom_sites_solution_secondary difmap
_audit_creation_date 2012-10-16
_audit_creation_method
;
  Olex2 1.2-beta
  (compiled Oct  2 2012 15:58:45, GUI svn.r4355)
;
_cell_angle_alpha 90.00
_cell_angle_beta 90.00
_cell_angle_gamma 90.00
_cell_formula_units_Z 4
_cell_length_a 8.0332(6)
_cell_length_b 10.8528(8)
_cell_length_c 17.7547(13)
_cell_measurement_reflns_used 9965
_cell_measurement_temperature 100(2)
_cell_measurement_theta_max 70.10
_cell_measurement_theta_min 4.78
_cell_volume 1547.9(2)
_computing_molecular_graphics
;
O. V. Dolomanov, L. J. Bourhis, R. J. Gildea, J. A. K. Howard and H. Puschmann,
OLEX2: a complete structure solution, refinement and analysis program.
J. Appl. Cryst. (2009). 42, 339-341.
;
_computing_publication_material
;
O. V. Dolomanov, L. J. Bourhis, R. J. Gildea, J. A. K. Howard and H. Puschmann,
OLEX2: a complete structure solution, refinement and analysis program.
J. Appl. Cryst. (2009). 42, 339-341.
;
_computing_structure_refinement
;
XL, G.M. Sheldrick, Acta Cryst.
(2008). A64, 112-122
;
_computing_structure_solution
;
olex2.solve (L.J. Bourhis, O.V. Dolomanov, R.J. Gildea, J.A.K. Howard,
H. Puschmann, in preparation, 2011)
;
_diffrn_ambient_temperature 100.15
_diffrn_measured_fraction_theta_full 0.996
_diffrn_measured_fraction_theta_max 0.996
_diffrn_measurement_device_type 'Bruker APEX-II CCD'
_diffrn_measurement_method '\f and \w scans'
_diffrn_radiation_monochromator graphite
_diffrn_radiation_type CuK\a
_diffrn_radiation_wavelength 1.54178
_diffrn_reflns_av_R_equivalents 0.0197
_diffrn_reflns_av_unetI/netI 0.0121
_diffrn_reflns_limit_h_max 9
_diffrn_reflns_limit_h_min -9
_diffrn_reflns_limit_k_max 13
_diffrn_reflns_limit_k_min -12
_diffrn_reflns_limit_l_max 21
_diffrn_reflns_limit_l_min -19
_diffrn_reflns_number 17945
_diffrn_reflns_theta_full 70.09
_diffrn_reflns_theta_max 70.09
_diffrn_reflns_theta_min 4.78
_diffrn_source 'fine-focus sealed tube'
_diffrn_standards_number 0
_exptl_absorpt_coefficient_mu 1.003
_exptl_absorpt_correction_T_max 0.8898
_exptl_absorpt_correction_T_min 0.8070
_exptl_absorpt_correction_type numerical
_exptl_absorpt_process_details
;
SADABS was used for absorption correction.
wR2(int) was 0.0514 before and 0.0349 after correction.
The Ratio of minimum to maximum transmission is 0.9069.
The \l/2 correction factor is 0.0015.
;
_exptl_crystal_colour 'clear colourless'
_exptl_crystal_colour_lustre clear
_exptl_crystal_colour_primary colourless
_exptl_crystal_density_diffrn 1.443
_exptl_crystal_description block
_exptl_crystal_F_000 704
_exptl_crystal_size_max 0.397
_exptl_crystal_size_mid 0.198
_exptl_crystal_size_min 0.139
_refine_diff_density_max 0.169
_refine_diff_density_min -0.169
_refine_diff_density_rms 0.035
_refine_ls_abs_structure_details 'Flack H D (1983), Acta Cryst. A39, 876-881'
_refine_ls_abs_structure_Flack 0.08(11)
_refine_ls_extinction_method none
_refine_ls_goodness_of_fit_ref 1.058
_refine_ls_hydrogen_treatment mixed
_refine_ls_matrix_type full
_refine_ls_number_parameters 281
_refine_ls_number_reflns 2928
_refine_ls_number_restraints 0
_refine_ls_restrained_S_all 1.058
_refine_ls_R_factor_all 0.0237
_refine_ls_R_factor_gt 0.0236
_refine_ls_shift/su_max 0.000
_refine_ls_shift/su_mean 0.000
_refine_ls_structure_factor_coef Fsqd
_refine_ls_weighting_details 'calc w=1/[\s^2^(Fo^2^)+(0.0396P)^2^+0.2188P] where P=(Fo^2^+2Fc^2^)/3'
_refine_ls_weighting_scheme calc
_refine_ls_wR_factor_gt 0.0606
_refine_ls_wR_factor_ref 0.0608
_reflns_number_gt 2900
_reflns_number_total 2928
_reflns_threshold_expression >2sigma(I)
_cod_data_source_file ja310980q_si_003.cif
_cod_data_source_block x1210006
_cod_database_code 4119193
_olex2_refinement_description
;
;

loop_
_space_group_symop_id
_space_group_symop_operation_xyz
1 'x, y, z'
2 '-x+1/2, -y, z+1/2'
3 'x+1/2, -y+1/2, -z'
4 '-x, y+1/2, -z+1/2'

loop_
_atom_site_label
_atom_site_type_symbol
_atom_site_fract_x
_atom_site_fract_y
_atom_site_fract_z
_atom_site_U_iso_or_equiv
_atom_site_adp_type
_atom_site_occupancy
_atom_site_symmetry_multiplicity
_atom_site_calc_flag
O1 O 0.88278(10) 0.69397(8) 0.31786(5) 0.02351(19) Uani 1 1 d
O2 O 0.73993(10) 0.86882(7) 0.35457(4) 0.02072(18) Uani 1 1 d
O3 O 0.44021(11) 0.25406(8) 0.52345(5) 0.02513(19) Uani 1 1 d
O4 O 0.21945(11) 0.43789(9) 0.48885(5) 0.0310(2) Uani 1 1 d
O5 O 0.34941(11) 0.46371(8) 0.37728(5) 0.02245(18) Uani 1 1 d
O6 O 0.44831(11) 0.22971(8) 0.64781(5) 0.02644(19) Uani 1 1 d
O7 O 0.81485(11) 0.35399(8) 0.64755(5) 0.02499(19) Uani 1 1 d
O8 O 0.69700(11) 0.53195(8) 0.68518(5) 0.02224(18) Uani 1 1 d
C1 C 0.76256(14) 0.55548(11) 0.41377(6) 0.0191(2) Uani 1 1 d
H1 H 0.8233(18) 0.4842(14) 0.4002(8) 0.016(3) Uiso 1 1 d
C2 C 0.77874(14) 0.66620(10) 0.37702(6) 0.0183(2) Uani 1 1 d
C3 C 0.82791(16) 0.81294(11) 0.29238(7) 0.0212(2) Uani 1 1 d
H3A H 0.9214(19) 0.8614(13) 0.2810(8) 0.018(3) Uiso 1 1 d
H3B H 0.7543(18) 0.8047(12) 0.2498(8) 0.016(3) Uiso 1 1 d
C4 C 0.69129(14) 0.77019(10) 0.39842(6) 0.0180(2) Uani 1 1 d
C5 C 0.58119(15) 0.76885(11) 0.45782(6) 0.0209(2) Uani 1 1 d
H5 H 0.5209(18) 0.8396(14) 0.4720(8) 0.021(3) Uiso 1 1 d
C6 C 0.56039(14) 0.65551(11) 0.49475(6) 0.0205(2) Uani 1 1 d
H6 H 0.4807(19) 0.6488(14) 0.5364(9) 0.025(4) Uiso 1 1 d
C7 C 0.64716(14) 0.55060(10) 0.47339(6) 0.0175(2) Uani 1 1 d
C8 C 0.61917(14) 0.42533(11) 0.50844(6) 0.0187(2) Uani 1 1 d
H8 H 0.7220(17) 0.3786(12) 0.5049(8) 0.015(3) Uiso 1 1 d
C9 C 0.48718(16) 0.34441(11) 0.46811(7) 0.0217(2) Uani 1 1 d
H9 H 0.5296(17) 0.3025(13) 0.4250(8) 0.016(3) Uiso 1 1 d
C10 C 0.47831(15) 0.29180(11) 0.59378(7) 0.0209(2) Uani 1 1 d
C11 C 0.55900(14) 0.41874(10) 0.59052(6) 0.0183(2) Uani 1 1 d
H11 H 0.4764(16) 0.4789(12) 0.6015(7) 0.007(3) Uiso 1 1 d
C12 C 0.33367(16) 0.41873(11) 0.44668(7) 0.0225(2) Uani 1 1 d
C13 C 0.21911(16) 0.54998(12) 0.35372(7) 0.0257(3) Uani 1 1 d
H13A H 0.117(2) 0.5042(14) 0.3431(8) 0.022(3) Uiso 1 1 d
H13B H 0.199(2) 0.6053(15) 0.3951(10) 0.035(4) Uiso 1 1 d
C14 C 0.28097(17) 0.61475(12) 0.28476(8) 0.0287(3) Uani 1 1 d
H14A H 0.381(2) 0.6619(15) 0.2962(9) 0.028(4) Uiso 1 1 d
H14B H 0.196(2) 0.6724(17) 0.2698(10) 0.041(5) Uiso 1 1 d
H14C H 0.304(2) 0.5566(16) 0.2405(10) 0.039(4) Uiso 1 1 d
C15 C 0.70440(14) 0.42846(10) 0.64454(6) 0.0187(2) Uani 1 1 d
C16 C 0.83979(17) 0.55354(12) 0.73378(7) 0.0265(3) Uani 1 1 d
H16A H 0.808(2) 0.6220(16) 0.7660(10) 0.038(4) Uiso 1 1 d
H16B H 0.858(2) 0.4792(15) 0.7638(9) 0.026(4) Uiso 1 1 d
H16C H 0.938(2) 0.5729(15) 0.7030(9) 0.028(4) Uiso 1 1 d

loop_
_atom_site_aniso_label
_atom_site_aniso_U_11
_atom_site_aniso_U_22
_atom_site_aniso_U_33
_atom_site_aniso_U_23
_atom_site_aniso_U_13
_atom_site_aniso_U_12
O1 0.0244(4) 0.0218(4) 0.0243(4) 0.0047(3) 0.0075(3) 0.0037(3)
O2 0.0252(4) 0.0170(4) 0.0200(4) 0.0004(3) 0.0019(3) -0.0009(3)
O3 0.0323(5) 0.0195(4) 0.0235(4) 0.0027(3) -0.0029(4) -0.0070(4)
O4 0.0246(4) 0.0412(5) 0.0272(4) 0.0018(4) 0.0027(4) -0.0002(4)
O5 0.0233(4) 0.0218(4) 0.0222(4) -0.0002(3) -0.0016(3) 0.0034(3)
O6 0.0301(5) 0.0240(4) 0.0253(4) 0.0044(3) 0.0036(4) -0.0043(4)
O7 0.0244(4) 0.0251(4) 0.0255(4) 0.0001(3) -0.0013(3) 0.0058(3)
O8 0.0227(4) 0.0199(4) 0.0242(4) -0.0016(3) -0.0042(3) 0.0006(3)
C1 0.0171(5) 0.0197(5) 0.0206(5) -0.0020(4) -0.0001(4) 0.0036(4)
C2 0.0149(5) 0.0223(6) 0.0177(5) -0.0015(4) -0.0006(4) 0.0001(4)
C3 0.0243(6) 0.0198(5) 0.0195(5) 0.0014(4) 0.0027(5) -0.0006(5)
C4 0.0194(5) 0.0161(5) 0.0184(5) -0.0003(4) -0.0047(4) -0.0014(4)
C5 0.0230(6) 0.0176(5) 0.0221(6) -0.0029(4) 0.0022(5) 0.0028(5)
C6 0.0203(5) 0.0222(6) 0.0191(5) -0.0016(4) 0.0034(5) -0.0012(5)
C7 0.0162(5) 0.0191(5) 0.0173(5) 0.0002(4) -0.0018(4) -0.0004(4)
C8 0.0187(5) 0.0179(5) 0.0195(5) -0.0003(4) 0.0008(4) 0.0026(4)
C9 0.0281(6) 0.0171(5) 0.0201(5) 0.0000(5) 0.0013(5) -0.0013(5)
C10 0.0193(5) 0.0190(6) 0.0244(6) 0.0001(4) 0.0013(4) -0.0004(4)
C11 0.0183(5) 0.0165(5) 0.0200(5) 0.0013(4) 0.0025(4) 0.0008(5)
C12 0.0242(6) 0.0213(6) 0.0221(5) -0.0031(5) -0.0030(5) -0.0050(5)
C13 0.0222(6) 0.0278(6) 0.0270(6) -0.0005(5) -0.0009(5) 0.0059(5)
C14 0.0249(6) 0.0265(6) 0.0348(7) 0.0060(5) -0.0018(5) 0.0028(6)
C15 0.0208(5) 0.0171(5) 0.0182(5) 0.0040(4) 0.0025(4) -0.0021(5)
C16 0.0271(6) 0.0261(6) 0.0264(6) 0.0003(5) -0.0068(5) -0.0045(5)

loop_
_atom_type_symbol
_atom_type_description
_atom_type_scat_dispersion_real
_atom_type_scat_dispersion_imag
_atom_type_scat_source
C C 0.0181 0.0091 'International Tables Vol C Tables 4.2.6.8 and 6.1.1.4'
H H 0.0000 0.0000 'International Tables Vol C Tables 4.2.6.8 and 6.1.1.4'
O O 0.0492 0.0322 'International Tables Vol C Tables 4.2.6.8 and 6.1.1.4'

loop_
_geom_angle_atom_site_label_1
_geom_angle_atom_site_label_2
_geom_angle_atom_site_label_3
_geom_angle
C2 O1 C3 104.52(9)
C4 O2 C3 104.13(8)
C10 O3 C9 111.45(9)
C12 O5 C13 115.51(10)
C15 O8 C16 114.88(10)
C2 C1 H1 123.1(8)
C2 C1 C7 116.89(10)
C7 C1 H1 120.0(8)
O1 C2 C4 109.86(10)
C1 C2 O1 127.72(10)
C1 C2 C4 122.38(10)
O1 C3 O2 106.66(9)
O1 C3 H3A 109.0(9)
O1 C3 H3B 110.6(8)
O2 C3 H3A 108.7(9)
O2 C3 H3B 109.8(8)
H3A C3 H3B 112.0(11)
O2 C4 C2 109.53(9)
C5 C4 O2 128.49(10)
C5 C4 C2 121.90(10)
C4 C5 H5 121.8(9)
C4 C5 C6 116.33(10)
C6 C5 H5 121.9(9)
C5 C6 H6 119.6(9)
C7 C6 C5 122.10(11)
C7 C6 H6 118.3(9)
C1 C7 C8 116.17(10)
C6 C7 C1 120.35(10)
C6 C7 C8 123.40(10)
C7 C8 H8 108.4(8)
C7 C8 C9 114.87(9)
C7 C8 C11 118.61(9)
C9 C8 H8 104.8(8)
C11 C8 H8 107.8(8)
C11 C8 C9 101.32(9)
O3 C9 C8 104.46(9)
O3 C9 H9 108.5(8)
O3 C9 C12 108.63(10)
C8 C9 H9 113.4(9)
C12 C9 C8 111.66(9)
C12 C9 H9 110.0(8)
O3 C10 C11 109.62(9)
O6 C10 O3 121.68(11)
O6 C10 C11 128.70(11)
C8 C11 H11 112.5(7)
C10 C11 C8 102.23(9)
C10 C11 H11 108.4(8)
C15 C11 C8 110.77(9)
C15 C11 C10 111.52(9)
C15 C11 H11 111.1(7)
O4 C12 O5 125.83(12)
O4 C12 C9 123.67(11)
O5 C12 C9 110.41(10)
O5 C13 H13A 109.2(9)
O5 C13 H13B 107.5(10)
O5 C13 C14 107.24(10)
H13A C13 H13B 108.9(14)
C14 C13 H13A 111.1(9)
C14 C13 H13B 112.8(10)
C13 C14 H14A 110.4(9)
C13 C14 H14B 107.1(11)
C13 C14 H14C 113.5(10)
H14A C14 H14B 107.6(14)
H14A C14 H14C 109.4(14)
H14B C14 H14C 108.6(14)
O7 C15 O8 125.05(11)
O7 C15 C11 123.42(10)
O8 C15 C11 111.47(10)
O8 C16 H16A 105.4(11)
O8 C16 H16B 108.0(10)
O8 C16 H16C 109.6(9)
H16A C16 H16B 110.4(13)
H16A C16 H16C 112.1(14)
H16B C16 H16C 111.2(13)

loop_
_geom_bond_atom_site_label_1
_geom_bond_atom_site_label_2
_geom_bond_distance
O1 C2 1.3758(14)
O1 C3 1.4374(14)
O2 C3 1.4445(14)
O2 C4 1.3801(14)
O3 C9 1.4386(14)
O3 C10 1.3492(15)
O4 C12 1.2024(16)
O5 C12 1.3315(15)
O5 C13 1.4654(15)
O6 C10 1.1969(15)
O7 C15 1.2014(15)
O8 C15 1.3364(14)
O8 C16 1.4543(15)
C1 H1 0.946(15)
C1 C2 1.3735(16)
C1 C7 1.4080(16)
C2 C4 1.3826(16)
C3 H3A 0.939(16)
C3 H3B 0.964(14)
C4 C5 1.3764(16)
C5 H5 0.942(15)
C5 C6 1.4040(16)
C6 H6 0.980(16)
C6 C7 1.3877(16)
C7 C8 1.5120(15)
C8 H8 0.971(14)
C8 C9 1.5519(16)
C8 C11 1.5370(15)
C9 H9 0.954(14)
C9 C12 1.5219(17)
C10 C11 1.5236(16)
C11 H11 0.951(13)
C11 C15 1.5151(16)
C13 H13A 0.976(16)
C13 H13B 0.963(17)
C13 C14 1.4967(19)
C14 H14A 0.974(17)
C14 H14B 0.964(19)
C14 H14C 1.025(18)
C16 H16A 0.973(18)
C16 H16B 0.978(16)
C16 H16C 0.980(17)

loop_
_geom_torsion_atom_site_label_1
_geom_torsion_atom_site_label_2
_geom_torsion_atom_site_label_3
_geom_torsion_atom_site_label_4
_geom_torsion
O1 C2 C4 O2 -1.45(12)
O1 C2 C4 C5 -178.30(10)
O2 C4 C5 C6 -177.24(11)
O3 C9 C12 O4 29.75(15)
O3 C9 C12 O5 -153.62(9)
O3 C10 C11 C8 -20.35(12)
O3 C10 C11 C15 -138.74(10)
O6 C10 C11 C8 160.06(12)
O6 C10 C11 C15 41.67(16)
C1 C2 C4 O2 176.36(10)
C1 C2 C4 C5 -0.49(17)
C1 C7 C8 C9 -85.68(12)
C1 C7 C8 C11 154.36(11)
C2 O1 C3 O2 21.85(11)
C2 C1 C7 C6 -2.48(16)
C2 C1 C7 C8 174.50(10)
C2 C4 C5 C6 -1.03(17)
C3 O1 C2 C1 169.51(11)
C3 O1 C2 C4 -12.83(12)
C3 O2 C4 C2 14.96(12)
C3 O2 C4 C5 -168.45(12)
C4 O2 C3 O1 -22.64(11)
C4 C5 C6 C7 0.74(18)
C5 C6 C7 C1 1.04(18)
C5 C6 C7 C8 -175.71(11)
C6 C7 C8 C9 91.19(13)
C6 C7 C8 C11 -28.76(16)
C7 C1 C2 O1 179.63(10)
C7 C1 C2 C4 2.24(16)
C7 C8 C9 O3 -160.48(9)
C7 C8 C9 C12 -43.26(13)
C7 C8 C11 C10 157.12(10)
C7 C8 C11 C15 -83.96(12)
C8 C9 C12 O4 -84.92(14)
C8 C9 C12 O5 91.71(11)
C8 C11 C15 O7 -63.02(14)
C8 C11 C15 O8 114.22(10)
C9 O3 C10 O6 179.64(11)
C9 O3 C10 C11 0.01(13)
C9 C8 C11 C10 30.41(11)
C9 C8 C11 C15 149.34(9)
C10 O3 C9 C8 20.32(12)
C10 O3 C9 C12 -98.96(11)
C10 C11 C15 O7 50.13(14)
C10 C11 C15 O8 -132.63(10)
C11 C8 C9 O3 -31.35(11)
C11 C8 C9 C12 85.87(11)
C12 O5 C13 C14 165.15(10)
C13 O5 C12 O4 4.03(17)
C13 O5 C12 C9 -172.51(9)
C16 O8 C15 O7 2.31(16)
C16 O8 C15 C11 -174.88(9)
